data_1523048
loop_
_publ_author_name
'Vohra, Y.K.'
'Akella, J.'

_publ_section_title
;
 5f-bonding in thorium metal at extreme compressions: Phase transitions to
 300 GPa
;
_journal_name_full 'Physical Review Letters'
_journal_page_first 3563
_journal_page_last 3566
_journal_volume 67
_journal_year 1991
_chemical_formula_sum Th
_space_group_IT_number 139
_symmetry_space_group_name_Hall '-I 4 2'
_symmetry_space_group_name_H-M 'I 4/m m m'
_cell_angle_alpha 90
_cell_angle_beta 90
_cell_angle_gamma 90
_cell_formula_units_Z 2
_cell_length_a 2.822
_cell_length_b 2.822
_cell_length_c 4.411
_cell_volume 35.128
_citation_journal_id_ASTM PRLTAO
_cod_data_source_file Vohra_PRLTAO_1991_528.cif
_cod_data_source_block Th1
_cod_original_cell_volume 35.12781
_cod_original_formula_sum Th1
_cod_database_code 1523048

loop_
_symmetry_equiv_pos_as_xyz
x,y,z
-y,x,z
-x,-y,z
y,-x,z
x,-y,-z
y,x,-z
-x,y,-z
-y,-x,-z
-x,-y,-z
y,-x,-z
x,y,-z
-y,x,-z
-x,y,z
-y,-x,z
x,-y,z
y,x,z
x+1/2,y+1/2,z+1/2
-y+1/2,x+1/2,z+1/2
-x+1/2,-y+1/2,z+1/2
y+1/2,-x+1/2,z+1/2
x+1/2,-y+1/2,-z+1/2
y+1/2,x+1/2,-z+1/2
-x+1/2,y+1/2,-z+1/2
-y+1/2,-x+1/2,-z+1/2
-x+1/2,-y+1/2,-z+1/2
y+1/2,-x+1/2,-z+1/2
x+1/2,y+1/2,-z+1/2
-y+1/2,x+1/2,-z+1/2
-x+1/2,y+1/2,z+1/2
-y+1/2,-x+1/2,z+1/2
x+1/2,-y+1/2,z+1/2
y+1/2,x+1/2,z+1/2

loop_
_atom_site_label
_atom_site_type_symbol
_atom_site_fract_x
_atom_site_fract_y
_atom_site_fract_z
_atom_site_occupancy
_atom_site_U_iso_or_equiv
Th1 Th 0 0 0 1 0.0
